data_3000205
loop_
_publ_author_name
'Fischer, Michael'

_journal_name_full 'To be published in American Mineralogist'
_chemical_formula_sum 'C4 H10 Al3 F N O13 P3'
_symmetry_space_group_name_Hall '-P 1'
_symmetry_space_group_name_H-M 'P -1'
_cell_angle_alpha 89.170314194583568
_cell_angle_beta 80.243421592621047
_cell_angle_gamma 88.244191264185346
_cell_length_a 8.600738272042221
_cell_length_b 8.960544030408933
_cell_length_c 8.587351521959777
_cell_volume 651.897
_cod_database_code 3000205
_cod_hold_until_date 2019-06-12

loop_
_atom_site_label
_atom_site_fract_x
_atom_site_fract_y
_atom_site_fract_z
? ? ? ?
